data_4086951
loop_
_publ_author_name
'Pal, Shrinwantu'
'Kusumoto, Shuhei'
'Nozaki, Kyoko'

_publ_section_title
;
 Facile Styrene Formation from Ethylene and a Phenylplatinum(II) Complex
 Leading to an Observable Platinum(II) Hydride
;
_journal_issue 3
_journal_name_full Organometallics
_journal_page_first 502
_journal_paper_doi 10.1021/acs.organomet.6b00892
_journal_volume 36
_journal_year 2017
_chemical_formula_sum 'C24 H35 O4 P Pt S'
_chemical_formula_weight 645.64
_chemical_name_systematic complex7-thf
_space_group_crystal_system monoclinic
_space_group_IT_number 14
_space_group_name_Hall '-P 2ybc'
_space_group_name_H-M_alt 'P 1 21/c 1'
_symmetry_cell_setting monoclinic
_symmetry_space_group_name_Hall '-P 2ybc'
_symmetry_space_group_name_H-M 'P 1 21/c 1'
_atom_sites_solution_hydrogens geom
_audit_creation_method SHELXL-2014/7
_cell_angle_alpha 90
_cell_angle_beta 95.361(4)
_cell_angle_gamma 90
_cell_formula_units_Z 4
_cell_length_a 13.738(4)
_cell_length_b 8.982(2)
_cell_length_c 19.759(5)
_cell_measurement_reflns_used 8569
_cell_measurement_temperature 93
_cell_measurement_theta_max 31.1
_cell_measurement_theta_min 2.5
_cell_volume 2427.5(11)
_computing_cell_refinement
;
Rigaku CrystalClear-SM Expert 2.0 r3
;
_computing_data_collection
;
Rigaku CrystalClear-SM Expert 2.0 r3
;
_computing_data_reduction
;
Rigaku CrystalClear-SM Expert 2.0 r3
;
_computing_molecular_graphics 'Yadokari-XG 2009 (Wakita Nemoto et al., 2009)'
_computing_publication_material 'Yadokari-XG 2009 (Wakita,Nemoto et al., 2009)'
_computing_structure_refinement 'SHELXL-2014/7 (Sheldrick, 2014)'
_diffrn_ambient_temperature 93(2)
_diffrn_detector_area_resol_mean 28.6533
_diffrn_measured_fraction_theta_full 0.996
_diffrn_measured_fraction_theta_max 0.889
_diffrn_measurement_device_type
;
Rigaku CrystalClear-SM Expert 2.0 r3
;
_diffrn_measurement_method 'profile data from \w-scans'
_diffrn_radiation_monochromator Confocal
_diffrn_radiation_type MoK\a
_diffrn_radiation_wavelength 0.71075
_diffrn_reflns_av_R_equivalents 0.0394
_diffrn_reflns_av_unetI/netI 0.0411
_diffrn_reflns_Laue_measured_fraction_full 0.996
_diffrn_reflns_Laue_measured_fraction_max 0.889
_diffrn_reflns_limit_h_max 18
_diffrn_reflns_limit_h_min -19
_diffrn_reflns_limit_k_max 12
_diffrn_reflns_limit_k_min -12
_diffrn_reflns_limit_l_max 26
_diffrn_reflns_limit_l_min -27
_diffrn_reflns_number 21331
_diffrn_reflns_point_group_measured_fraction_full 0.996
_diffrn_reflns_point_group_measured_fraction_max 0.889
_diffrn_reflns_theta_full 25.242
_diffrn_reflns_theta_max 31.233
_diffrn_reflns_theta_min 2.493
_diffrn_source 'Rotating Anode'
_exptl_absorpt_coefficient_mu 5.960
_exptl_absorpt_correction_T_max 0.683
_exptl_absorpt_correction_T_min 0.497
_exptl_absorpt_correction_type numerical
_exptl_crystal_colour Colorless
_exptl_crystal_density_diffrn 1.767
_exptl_crystal_description Block
_exptl_crystal_F_000 1280
_exptl_crystal_size_max 0.150
_exptl_crystal_size_mid 0.100
_exptl_crystal_size_min 0.060
_refine_diff_density_max 3.448
_refine_diff_density_min -2.279
_refine_diff_density_rms 0.187
_refine_ls_extinction_method none
_refine_ls_goodness_of_fit_ref 1.097
_refine_ls_matrix_type full
_refine_ls_number_parameters 286
_refine_ls_number_reflns 6998
_refine_ls_number_restraints 0
_refine_ls_restrained_S_all 1.097
_refine_ls_R_factor_all 0.0416
_refine_ls_R_factor_gt 0.0346
_refine_ls_shift/su_max 0.003
_refine_ls_shift/su_mean 0.000
_refine_ls_structure_factor_coef Fsqd
_refine_ls_weighting_details 'w=1/[\s^2^(Fo^2^)+(0.0214P)^2^+7.1096P] where P=(Fo^2^+2Fc^2^)/3'
_refine_ls_weighting_scheme calc
_refine_ls_wR_factor_gt 0.0667
_refine_ls_wR_factor_ref 0.0710
_reflns_Friedel_coverage 0.000
_reflns_number_gt 6194
_reflns_number_total 6998
_reflns_threshold_expression 'I > 2\s(I)'
_cod_data_source_file complex7-thf.cif
_cod_data_source_block complex7-thf
_cod_depositor_comments
;
The following automatic conversions were performed:

'_exptl_absorpt_correction_type' value 'Numerical' changed to
'numerical' according to
/usr/data/users/saulius/crontab/automatic-downloads/rss-feeds/ACS/lib/dictionaries/cif_core.dic
dictionary named 'cif_core.dic' version 2.4.2 from 2011-04-26.

Automatic conversion script
Id: cif_fix_values 4268 2015-11-12 08:31:59Z antanas 

 Adding full bibliography for 4086950--4086953.cif.
;
_cod_original_sg_symbol_H-M 'P 21/c'
_cod_database_code 4086951
_shelx_shelxl_version_number 2014/7
_shelx_space_group_comment
;
The symmetry employed for this shelxl refinement is uniquely defined
by the following loop, which should always be used as a source of
symmetry information in preference to the above space-group names.
They are only intended as comments.
;
_shelx_estimated_absorpt_t_min 0.468
_shelx_estimated_absorpt_t_max 0.716

loop_
_space_group_symop_operation_xyz
'x, y, z'
'-x, y+1/2, -z+1/2'
'-x, -y, -z'
'x, -y-1/2, z-1/2'

loop_
_atom_site_label
_atom_site_type_symbol
_atom_site_fract_x
_atom_site_fract_y
_atom_site_fract_z
_atom_site_U_iso_or_equiv
_atom_site_adp_type
_atom_site_occupancy
_atom_site_site_symmetry_order
_atom_site_calc_flag
_atom_site_refinement_flags_posn
_atom_site_refinement_flags_adp
Pt1 Pt 0.74220(2) 0.58968(2) 0.69414(2) 0.01175(5) Uani 1 1 d . .
P1 P 0.75172(6) 0.71178(10) 0.59705(5) 0.01193(17) Uani 1 1 d . .
C1 C 0.8344(3) 0.8757(4) 0.60701(19) 0.0125(7) Uani 1 1 d . .
C2 C 0.8565(3) 0.9494(4) 0.5481(2) 0.0184(8) Uani 1 1 d . .
H1 H 0.8304 0.9117 0.5053 0.022 Uiso 1 1 calc R U
C3 C 0.9150(3) 1.0754(4) 0.5496(2) 0.0207(8) Uani 1 1 d . .
H2 H 0.9274 1.1230 0.5083 0.025 Uiso 1 1 calc R U
C4 C 0.9556(3) 1.1320(5) 0.6111(2) 0.0219(8) Uani 1 1 d . .
H3 H 0.9952 1.2188 0.6125 0.026 Uiso 1 1 calc R U
C5 C 0.9372(3) 1.0596(4) 0.6706(2) 0.0174(8) Uani 1 1 d . .
H4 H 0.9652 1.0972 0.7130 0.021 Uiso 1 1 calc R U
C6 C 0.8787(2) 0.9334(4) 0.6695(2) 0.0144(7) Uani 1 1 d . .
S1 S 0.86726(6) 0.85108(10) 0.75013(5) 0.01422(17) Uani 1 1 d . .
O1 O 0.87470(18) 0.6874(3) 0.73679(14) 0.0156(5) Uani 1 1 d . .
O2 O 0.7734(2) 0.8947(3) 0.77094(15) 0.0201(6) Uani 1 1 d . .
O3 O 0.9511(2) 0.8986(3) 0.79388(14) 0.0200(6) Uani 1 1 d . .
C17 C 0.5122(3) 0.2675(4) 0.6498(2) 0.0183(8) Uani 1 1 d . .
H5 H 0.5062 0.1688 0.6326 0.022 Uiso 1 1 calc R U
C18 C 0.4315(3) 0.3368(4) 0.6734(2) 0.0181(8) Uani 1 1 d . .
H6 H 0.3704 0.2868 0.6721 0.022 Uiso 1 1 calc R U
C19 C 0.4419(3) 0.4802(4) 0.6987(2) 0.0180(8) Uani 1 1 d . .
H7 H 0.3876 0.5290 0.7154 0.022 Uiso 1 1 calc R U
C20 C 0.5309(3) 0.5527(4) 0.69987(19) 0.0164(7) Uani 1 1 d . .
H8 H 0.5365 0.6506 0.7180 0.020 Uiso 1 1 calc R U
O4 O 0.76148(19) 0.4590(3) 0.78634(15) 0.0174(6) Uani 1 1 d . .
C7 C 0.8142(3) 0.5844(4) 0.5379(2) 0.0157(7) Uani 1 1 d . .
C8 C 0.8065(3) 0.6262(5) 0.4621(2) 0.0220(8) Uani 1 1 d . .
H9 H 0.8328 0.7266 0.4569 0.033 Uiso 1 1 calc R U
H10 H 0.7379 0.6236 0.4435 0.033 Uiso 1 1 calc R U
H11 H 0.8442 0.5549 0.4374 0.033 Uiso 1 1 calc R U
C9 C 0.9219(3) 0.5782(5) 0.5666(2) 0.0205(8) Uani 1 1 d . .
H12 H 0.9541 0.4941 0.5463 0.031 Uiso 1 1 calc R U
H13 H 0.9259 0.5655 0.6160 0.031 Uiso 1 1 calc R U
H14 H 0.9546 0.6710 0.5557 0.031 Uiso 1 1 calc R U
C10 C 0.7710(3) 0.4275(4) 0.5439(2) 0.0207(8) Uani 1 1 d . .
H15 H 0.7997 0.3604 0.5120 0.031 Uiso 1 1 calc R U
H16 H 0.6999 0.4315 0.5330 0.031 Uiso 1 1 calc R U
H17 H 0.7858 0.3907 0.5904 0.031 Uiso 1 1 calc R U
C11 C 0.6334(3) 0.7931(4) 0.5576(2) 0.0175(8) Uani 1 1 d . .
C12 C 0.5638(3) 0.6674(5) 0.5313(2) 0.0201(8) Uani 1 1 d . .
H18 H 0.4990 0.7090 0.5177 0.030 Uiso 1 1 calc R U
H19 H 0.5589 0.5937 0.5674 0.030 Uiso 1 1 calc R U
H20 H 0.5893 0.6196 0.4920 0.030 Uiso 1 1 calc R U
C13 C 0.6409(3) 0.9038(5) 0.4993(2) 0.0220(8) Uani 1 1 d . .
H21 H 0.6754 0.8570 0.4636 0.033 Uiso 1 1 calc R U
H22 H 0.6769 0.9923 0.5164 0.033 Uiso 1 1 calc R U
H23 H 0.5751 0.9329 0.4805 0.033 Uiso 1 1 calc R U
C14 C 0.5922(3) 0.8797(4) 0.6163(2) 0.0201(8) Uani 1 1 d . .
H24 H 0.6351 0.9640 0.6294 0.030 Uiso 1 1 calc R U
H25 H 0.5887 0.8134 0.6554 0.030 Uiso 1 1 calc R U
H26 H 0.5266 0.9165 0.6012 0.030 Uiso 1 1 calc R U
C15 C 0.6137(2) 0.4866(4) 0.67520(19) 0.0133(7) Uani 1 1 d . .
C16 C 0.6021(3) 0.3408(4) 0.65106(19) 0.0159(7) Uani 1 1 d . .
H27 H 0.6564 0.2905 0.6352 0.019 Uiso 1 1 calc R U
C21 C 0.6855(3) 0.4041(5) 0.8265(2) 0.0289(10) Uani 1 1 d . .
H28 H 0.6343 0.3503 0.7976 0.035 Uiso 1 1 calc R U
H29 H 0.6548 0.4870 0.8498 0.035 Uiso 1 1 calc R U
C22 C 0.7389(3) 0.2998(5) 0.8776(2) 0.0287(10) Uani 1 1 d . .
H30 H 0.7013 0.2066 0.8816 0.034 Uiso 1 1 calc R U
H31 H 0.7489 0.3474 0.9229 0.034 Uiso 1 1 calc R U
C23 C 0.8377(4) 0.2674(6) 0.8496(2) 0.0339(11) Uani 1 1 d . .
H32 H 0.8920 0.3154 0.8780 0.041 Uiso 1 1 calc R U
H33 H 0.8501 0.1589 0.8480 0.041 Uiso 1 1 calc R U
C24 C 0.8273(3) 0.3325(5) 0.7796(2) 0.0254(9) Uani 1 1 d . .
H34 H 0.8913 0.3659 0.7658 0.030 Uiso 1 1 calc R U
H35 H 0.7983 0.2596 0.7459 0.030 Uiso 1 1 calc R U

loop_
_atom_site_aniso_label
_atom_site_aniso_U_11
_atom_site_aniso_U_22
_atom_site_aniso_U_33
_atom_site_aniso_U_23
_atom_site_aniso_U_13
_atom_site_aniso_U_12
Pt1 0.01036(6) 0.01194(7) 0.01281(8) -0.00017(5) 0.00042(5) -0.00005(5)
P1 0.0102(4) 0.0129(4) 0.0126(5) -0.0003(3) 0.0000(3) 0.0002(3)
C1 0.0128(15) 0.0114(16) 0.0135(18) -0.0011(13) 0.0024(13) 0.0015(12)
C2 0.0181(17) 0.0198(18) 0.017(2) 0.0003(15) -0.0012(15) -0.0028(14)
C3 0.0202(18) 0.0201(19) 0.022(2) 0.0033(16) 0.0038(16) 0.0001(15)
C4 0.0193(18) 0.0162(18) 0.030(2) 0.0009(16) 0.0008(16) -0.0045(14)
C5 0.0149(16) 0.0163(17) 0.021(2) -0.0031(15) -0.0006(14) -0.0008(13)
C6 0.0088(14) 0.0163(17) 0.018(2) -0.0007(14) 0.0010(13) 0.0006(12)
S1 0.0113(4) 0.0167(4) 0.0144(5) -0.0005(3) -0.0001(3) -0.0007(3)
O1 0.0114(11) 0.0163(13) 0.0187(14) 0.0004(11) -0.0015(10) -0.0012(9)
O2 0.0165(13) 0.0259(15) 0.0186(15) -0.0030(12) 0.0058(11) 0.0016(11)
O3 0.0177(13) 0.0254(15) 0.0156(14) 0.0018(11) -0.0059(11) -0.0042(11)
C17 0.0240(19) 0.0133(17) 0.017(2) -0.0011(15) -0.0008(15) -0.0042(14)
C18 0.0156(16) 0.0200(18) 0.018(2) 0.0035(15) -0.0018(14) -0.0044(14)
C19 0.0120(16) 0.0209(19) 0.021(2) 0.0019(16) 0.0036(14) 0.0027(14)
C20 0.0186(17) 0.0181(18) 0.0127(19) -0.0035(14) 0.0025(14) -0.0012(14)
O4 0.0152(12) 0.0120(12) 0.0251(15) 0.0071(11) 0.0029(11) 0.0005(10)
C7 0.0165(16) 0.0154(17) 0.0152(19) -0.0011(14) 0.0013(14) 0.0024(13)
C8 0.0235(19) 0.026(2) 0.017(2) -0.0027(16) 0.0060(16) 0.0003(16)
C9 0.0145(17) 0.026(2) 0.022(2) -0.0006(16) 0.0049(15) 0.0064(15)
C10 0.026(2) 0.0176(19) 0.019(2) -0.0058(15) 0.0058(16) 0.0006(15)
C11 0.0118(15) 0.0202(18) 0.020(2) 0.0011(15) -0.0016(14) 0.0013(13)
C12 0.0134(16) 0.026(2) 0.020(2) 0.0010(17) -0.0035(15) -0.0005(15)
C13 0.0198(18) 0.0224(19) 0.023(2) 0.0075(17) -0.0036(16) 0.0033(15)
C14 0.0181(17) 0.0195(19) 0.023(2) -0.0028(16) 0.0028(15) 0.0052(14)
C15 0.0082(14) 0.0158(17) 0.0156(19) -0.0031(14) -0.0001(13) -0.0001(12)
C16 0.0176(17) 0.0127(16) 0.017(2) 0.0003(14) 0.0016(14) 0.0033(13)
C21 0.029(2) 0.036(3) 0.023(2) 0.0069(19) 0.0105(18) 0.0065(19)
C22 0.035(2) 0.031(2) 0.020(2) 0.0077(18) 0.0008(18) 0.0000(19)
C23 0.040(3) 0.035(3) 0.027(3) 0.009(2) 0.001(2) 0.013(2)
C24 0.023(2) 0.028(2) 0.025(2) 0.0034(18) 0.0061(17) 0.0063(17)

loop_
_atom_type_symbol
_atom_type_description
_atom_type_scat_dispersion_real
_atom_type_scat_dispersion_imag
_atom_type_scat_source
C C 0.0033 0.0016 'International Tables Vol C Tables 4.2.6.8 and 6.1.1.4'
H H 0.0000 0.0000 'International Tables Vol C Tables 4.2.6.8 and 6.1.1.4'
Pt Pt -1.7033 8.3905 'International Tables Vol C Tables 4.2.6.8 and 6.1.1.4'
S S 0.1246 0.1234 'International Tables Vol C Tables 4.2.6.8 and 6.1.1.4'
O O 0.0106 0.0060 'International Tables Vol C Tables 4.2.6.8 and 6.1.1.4'
P P 0.1023 0.0942 'International Tables Vol C Tables 4.2.6.8 and 6.1.1.4'

loop_
_geom_angle_atom_site_label_1
_geom_angle_atom_site_label_2
_geom_angle_atom_site_label_3
_geom_angle
C15 Pt1 O1 167.40(13)
C15 Pt1 O4 86.72(13)
O1 Pt1 O4 81.78(10)
C15 Pt1 P1 100.90(11)
O1 Pt1 P1 91.22(8)
O4 Pt1 P1 169.05(7)
C1 P1 C11 103.39(17)
C1 P1 C7 103.67(16)
C11 P1 C7 113.67(18)
C1 P1 Pt1 112.58(12)
C11 P1 Pt1 115.47(13)
C7 P1 Pt1 107.49(12)
C2 C1 C6 116.2(3)
C2 C1 P1 117.7(3)
C6 C1 P1 126.0(3)
C3 C2 C1 122.7(4)
C3 C2 H1 118.7
C1 C2 H1 118.7
C4 C3 C2 120.2(4)
C4 C3 H2 119.9
C2 C3 H2 119.9
C3 C4 C5 118.8(4)
C3 C4 H3 120.6
C5 C4 H3 120.6
C4 C5 C6 121.3(4)
C4 C5 H4 119.3
C6 C5 H4 119.3
C5 C6 C1 120.7(4)
C5 C6 S1 115.2(3)
C1 C6 S1 124.1(3)
O3 S1 O2 115.75(18)
O3 S1 O1 109.43(16)
O2 S1 O1 113.18(16)
O3 S1 C6 106.41(17)
O2 S1 C6 107.38(17)
O1 S1 C6 103.72(16)
S1 O1 Pt1 113.91(14)
C18 C17 C16 121.0(4)
C18 C17 H5 119.5
C16 C17 H5 119.5
C19 C18 C17 118.7(3)
C19 C18 H6 120.7
C17 C18 H6 120.7
C20 C19 C18 120.3(4)
C20 C19 H7 119.9
C18 C19 H7 119.9
C19 C20 C15 122.4(4)
C19 C20 H8 118.8
C15 C20 H8 118.8
C21 O4 C24 105.5(3)
C21 O4 Pt1 127.3(2)
C24 O4 Pt1 111.8(2)
C9 C7 C10 107.7(3)
C9 C7 C8 110.1(3)
C10 C7 C8 107.9(3)
C9 C7 P1 105.7(3)
C10 C7 P1 107.8(3)
C8 C7 P1 117.3(3)
C7 C8 H9 109.5
C7 C8 H10 109.5
H9 C8 H10 109.5
C7 C8 H11 109.5
H9 C8 H11 109.5
H10 C8 H11 109.5
C7 C9 H12 109.5
C7 C9 H13 109.5
H12 C9 H13 109.5
C7 C9 H14 109.5
H12 C9 H14 109.5
H13 C9 H14 109.5
C7 C10 H15 109.5
C7 C10 H16 109.5
H15 C10 H16 109.5
C7 C10 H17 109.5
H15 C10 H17 109.5
H16 C10 H17 109.5
C13 C11 C12 107.7(3)
C13 C11 C14 107.0(3)
C12 C11 C14 111.3(3)
C13 C11 P1 116.6(3)
C12 C11 P1 109.9(3)
C14 C11 P1 104.4(3)
C11 C12 H18 109.5
C11 C12 H19 109.5
H18 C12 H19 109.5
C11 C12 H20 109.5
H18 C12 H20 109.5
H19 C12 H20 109.5
C11 C13 H21 109.5
C11 C13 H22 109.5
H21 C13 H22 109.5
C11 C13 H23 109.5
H21 C13 H23 109.5
H22 C13 H23 109.5
C11 C14 H24 109.5
C11 C14 H25 109.5
H24 C14 H25 109.5
C11 C14 H26 109.5
H24 C14 H26 109.5
H25 C14 H26 109.5
C16 C15 C20 116.3(3)
C16 C15 Pt1 124.6(3)
C20 C15 Pt1 117.9(3)
C17 C16 C15 121.3(3)
C17 C16 H27 119.4
C15 C16 H27 119.4
O4 C21 C22 104.2(3)
O4 C21 H28 110.9
C22 C21 H28 110.9
O4 C21 H29 110.9
C22 C21 H29 110.9
H28 C21 H29 108.9
C21 C22 C23 105.4(4)
C21 C22 H30 110.7
C23 C22 H30 110.7
C21 C22 H31 110.7
C23 C22 H31 110.7
H30 C22 H31 108.8
C24 C23 C22 104.3(4)
C24 C23 H32 110.9
C22 C23 H32 110.9
C24 C23 H33 110.9
C22 C23 H33 110.9
H32 C23 H33 108.9
O4 C24 C23 103.0(3)
O4 C24 H34 111.2
C23 C24 H34 111.2
O4 C24 H35 111.2
C23 C24 H35 111.2
H34 C24 H35 109.1

loop_
_geom_bond_atom_site_label_1
_geom_bond_atom_site_label_2
_geom_bond_distance
Pt1 C15 1.998(3)
Pt1 O1 2.123(3)
Pt1 O4 2.163(3)
Pt1 P1 2.2242(11)
P1 C1 1.859(4)
P1 C11 1.882(4)
P1 C7 1.897(4)
C1 C2 1.397(5)
C1 C6 1.422(5)
C2 C3 1.387(5)
C2 H1 0.9500
C3 C4 1.385(6)
C3 H2 0.9500
C4 C5 1.388(6)
C4 H3 0.9500
C5 C6 1.389(5)
C5 H4 0.9500
C6 S1 1.776(4)
S1 O3 1.438(3)
S1 O2 1.444(3)
S1 O1 1.499(3)
C17 C18 1.389(5)
C17 C16 1.398(5)
C17 H5 0.9500
C18 C19 1.385(6)
C18 H6 0.9500
C19 C20 1.384(5)
C19 H7 0.9500
C20 C15 1.409(5)
C20 H8 0.9500
O4 C21 1.456(5)
O4 C24 1.466(5)
C7 C9 1.536(5)
C7 C10 1.538(5)
C7 C8 1.539(6)
C8 H9 0.9800
C8 H10 0.9800
C8 H11 0.9800
C9 H12 0.9800
C9 H13 0.9800
C9 H14 0.9800
C10 H15 0.9800
C10 H16 0.9800
C10 H17 0.9800
C11 C13 1.533(6)
C11 C12 1.538(5)
C11 C14 1.546(6)
C12 H18 0.9800
C12 H19 0.9800
C12 H20 0.9800
C13 H21 0.9800
C13 H22 0.9800
C13 H23 0.9800
C14 H24 0.9800
C14 H25 0.9800
C14 H26 0.9800
C15 C16 1.398(5)
C16 H27 0.9500
C21 C22 1.514(6)
C21 H28 0.9900
C21 H29 0.9900
C22 C23 1.541(6)
C22 H30 0.9900
C22 H31 0.9900
C23 C24 1.497(6)
C23 H32 0.9900
C23 H33 0.9900
C24 H34 0.9900
C24 H35 0.9900

loop_
_geom_torsion_atom_site_label_1
_geom_torsion_atom_site_label_2
_geom_torsion_atom_site_label_3
_geom_torsion_atom_site_label_4
_geom_torsion
C11 P1 C1 C2 -63.1(3)
C7 P1 C1 C2 55.8(3)
Pt1 P1 C1 C2 171.6(3)
C11 P1 C1 C6 117.6(3)
C7 P1 C1 C6 -123.5(3)
Pt1 P1 C1 C6 -7.7(3)
C6 C1 C2 C3 -2.5(6)
P1 C1 C2 C3 178.1(3)
C1 C2 C3 C4 1.0(6)
C2 C3 C4 C5 0.6(6)
C3 C4 C5 C6 -0.6(6)
C4 C5 C6 C1 -1.0(6)
C4 C5 C6 S1 177.6(3)
C2 C1 C6 C5 2.5(5)
P1 C1 C6 C5 -178.2(3)
C2 C1 C6 S1 -175.9(3)
P1 C1 C6 S1 3.3(5)
C5 C6 S1 O3 -22.7(3)
C1 C6 S1 O3 155.9(3)
C5 C6 S1 O2 101.9(3)
C1 C6 S1 O2 -79.6(3)
C5 C6 S1 O1 -138.1(3)
C1 C6 S1 O1 40.5(3)
O3 S1 O1 Pt1 165.55(16)
O2 S1 O1 Pt1 34.8(2)
C6 S1 O1 Pt1 -81.21(18)
C16 C17 C18 C19 -0.5(6)
C17 C18 C19 C20 0.5(6)
C18 C19 C20 C15 0.7(6)
C1 P1 C7 C9 47.5(3)
C11 P1 C7 C9 159.0(3)
Pt1 P1 C7 C9 -71.9(3)
C1 P1 C7 C10 162.4(3)
C11 P1 C7 C10 -86.1(3)
Pt1 P1 C7 C10 43.0(3)
C1 P1 C7 C8 -75.7(3)
C11 P1 C7 C8 35.8(3)
Pt1 P1 C7 C8 164.9(3)
C1 P1 C11 C13 44.5(3)
C7 P1 C11 C13 -67.2(3)
Pt1 P1 C11 C13 167.9(3)
C1 P1 C11 C12 167.4(3)
C7 P1 C11 C12 55.7(3)
Pt1 P1 C11 C12 -69.2(3)
C1 P1 C11 C14 -73.2(3)
C7 P1 C11 C14 175.1(2)
Pt1 P1 C11 C14 50.2(3)
C19 C20 C15 C16 -1.9(6)
C19 C20 C15 Pt1 -170.0(3)
C18 C17 C16 C15 -0.8(6)
C20 C15 C16 C17 1.9(6)
Pt1 C15 C16 C17 169.1(3)
C24 O4 C21 C22 36.7(4)
Pt1 O4 C21 C22 170.9(3)
O4 C21 C22 C23 -16.0(5)
C21 C22 C23 C24 -9.6(5)
C21 O4 C24 C23 -43.1(4)
Pt1 O4 C24 C23 174.8(3)
C22 C23 C24 O4 31.4(5)
